data_4122170
loop_
_publ_author_name
'Keane, Andrew J.'
'Yonke, Brendan L.'
'Hirotsu, Masakazu'
'Zavalij, Peter Y.'
'Sita, Lawrence R.'

_publ_section_title
;
 Fine-tuning the energy barrier for metal-mediated dinitrogen n\\tb n bond
 cleavage.
;
_journal_issue 28
_journal_name_full 'Journal of the American Chemical Society'
_journal_page_first 9906
_journal_page_last 9909
_journal_paper_doi 10.1021/ja505309j
_journal_volume 136
_journal_year 2014
_chemical_formula_moiety 'C46 H68 N6 Nb2'
_chemical_formula_sum 'C46 H68 N6 Nb2'
_chemical_formula_weight 890.88
_chemical_name_common cmpd2b
_chemical_name_systematic
;
cmpd2b
;
_space_group_crystal_system monoclinic
_space_group_IT_number 14
_space_group_name_Hall '-P 2yn'
_space_group_name_H-M_alt 'P 1 21/n 1'
_symmetry_cell_setting monoclinic
_symmetry_space_group_name_Hall '-P 2yn'
_symmetry_space_group_name_H-M 'P 1 21/n 1'
_atom_sites_solution_hydrogens geom
_atom_sites_solution_primary direct
_atom_sites_solution_secondary difmap
_audit_creation_method 'SHELXL-2012 & ZCIF'
_cell_angle_alpha 90
_cell_angle_beta 109.4510(10)
_cell_angle_gamma 90
_cell_formula_units_Z 2
_cell_length_a 9.7368(5)
_cell_length_b 20.4387(10)
_cell_length_c 12.3870(6)
_cell_measurement_reflns_used 6448
_cell_measurement_temperature 150(2)
_cell_measurement_theta_max 31.0
_cell_measurement_theta_min 2.4
_cell_volume 2324.4(2)
_computing_cell_refinement Apex2
_computing_data_collection 'Apex2 (Bruker, 2010)'
_computing_data_reduction Apex2
_computing_molecular_graphics 'XSHEL (Bruker, 2004)'
_computing_publication_material 'Apex2, SHELXL-2012'
_computing_structure_refinement 'ShelXL-2012 (Sheldrick, 2012)'
_computing_structure_solution 'ShelXS-97 (Sheldrick, 2008)'
_diffrn_ambient_temperature 150(2)
_diffrn_detector 'CCD area detector'
_diffrn_detector_area_resol_mean 8.333
_diffrn_detector_type 'Bruker Smart Apex II'
_diffrn_measured_fraction_theta_full 0.998
_diffrn_measured_fraction_theta_max 0.986
_diffrn_measurement_device_type 'three-circle diffractometer'
_diffrn_measurement_method '\f and \w scans'
_diffrn_measurement_specimen_support 'MiTeGen loop'
_diffrn_orient_matrix_type standard
_diffrn_orient_matrix_UB_11 -0.1018677
_diffrn_orient_matrix_UB_12 0.0005713
_diffrn_orient_matrix_UB_13 0.0018957
_diffrn_orient_matrix_UB_21 -0.0376337
_diffrn_orient_matrix_UB_22 -0.0120524
_diffrn_orient_matrix_UB_23 -0.0829531
_diffrn_orient_matrix_UB_31 0.0083550
_diffrn_orient_matrix_UB_32 -0.0474155
_diffrn_orient_matrix_UB_33 0.0210975
_diffrn_radiation_monochromator graphite
_diffrn_radiation_type MoK\a
_diffrn_radiation_wavelength 0.71073
_diffrn_reflns_av_R_equivalents 0.0272
_diffrn_reflns_av_unetI/netI 0.0331
_diffrn_reflns_Laue_measured_fraction_full 0.998
_diffrn_reflns_Laue_measured_fraction_max 0.986
_diffrn_reflns_limit_h_max 13
_diffrn_reflns_limit_h_min -12
_diffrn_reflns_limit_k_max 28
_diffrn_reflns_limit_k_min -28
_diffrn_reflns_limit_l_max 17
_diffrn_reflns_limit_l_min -17
_diffrn_reflns_number 18628
_diffrn_reflns_point_group_measured_fraction_full 0.998
_diffrn_reflns_point_group_measured_fraction_max 0.986
_diffrn_reflns_theta_full 25.000
_diffrn_reflns_theta_max 30.000
_diffrn_reflns_theta_min 2.321
_diffrn_source 'sealed tube'
_diffrn_source_current 30.00
_diffrn_source_voltage 50.00
_exptl_absorpt_coefficient_mu 0.529
_exptl_absorpt_correction_T_max 0.969
_exptl_absorpt_correction_T_min 0.868
_exptl_absorpt_correction_type multi-scan
_exptl_absorpt_process_details 'SADABS (Sheldrick, 2008)'
_exptl_crystal_colour black
_exptl_crystal_density_diffrn 1.273
_exptl_crystal_density_method 'not measured'
_exptl_crystal_description prism
_exptl_crystal_F_000 936
_exptl_crystal_size_max 0.21
_exptl_crystal_size_mid 0.09
_exptl_crystal_size_min 0.06
_refine_diff_density_max 0.795
_refine_diff_density_min -0.427
_refine_diff_density_rms 0.064
_refine_ls_extinction_method none
_refine_ls_goodness_of_fit_ref 1.000
_refine_ls_hydrogen_treatment constr
_refine_ls_matrix_type full
_refine_ls_number_parameters 254
_refine_ls_number_reflns 6695
_refine_ls_number_restraints 0
_refine_ls_restrained_S_all 1.000
_refine_ls_R_factor_all 0.0434
_refine_ls_R_factor_gt 0.0311
_refine_ls_shift/su_max 0.000
_refine_ls_shift/su_mean 0.000
_refine_ls_structure_factor_coef Fsqd
_refine_ls_weighting_details
;
 w=1/[\s^2^(Fo^2^)+(0.0100P)^2^+2.0470P]
 where P=(Fo^2^+2Fc^2^)/3
;
_refine_ls_weighting_scheme calc
_refine_ls_wR_factor_gt 0.0580
_refine_ls_wR_factor_ref 0.0620
_reflns_Friedel_coverage 0.000
_reflns_number_gt 5436
_reflns_number_total 6695
_reflns_threshold_expression 'I > 2\s(I)'
_cod_data_source_file ja505309j_si_002.cif
_cod_data_source_block cmpd2b
_cod_depositor_comments
;
The following automatic conversions were performed:

'_symmetry_cell_setting' value 'Monoclinic' changed to 'monoclinic'
according to
/usr/data/users/saulius/crontab/automatic-downloads/rss-feeds/ACS/lib/dictionaries/cif_core.dic
dictionary named 'cif_core.dic' version 2.4.2 from 2011-04-26.

Automatic conversion script
Id: cif_fix_values 2281 2013-09-26 08:29:07Z andrius 

 Adding full bibliography for 4122168--4122182.cif.
;
_cod_original_sg_symbol_H-M 'P 21/n'
_cod_database_code 4122170
_shelx_space_group_comment
;
The symmetry employed for this shelxl refinement is uniquely defined
by the following loop, which should always be used as a source of
symmetry information in preference to the above space-group names.
They are only intended as comments.
;
_shelx_estimated_absorpt_t_min 0.897
_shelx_estimated_absorpt_t_max 0.969

loop_
_space_group_symop_operation_xyz
'x, y, z'
'-x+1/2, y+1/2, -z+1/2'
'-x, -y, -z'
'x-1/2, -y-1/2, z-1/2'

loop_
_atom_site_label
_atom_site_type_symbol
_atom_site_fract_x
_atom_site_fract_y
_atom_site_fract_z
_atom_site_U_iso_or_equiv
_atom_site_adp_type
_atom_site_occupancy
_atom_site_site_symmetry_order
_atom_site_calc_flag
_atom_site_refinement_flags_posn
_atom_site_refinement_flags_adp
_atom_site_refinement_flags_occupancy
Nb1 Nb 0.85335(2) 0.06005(2) 0.82805(2) 0.02164(4) Uani 1 1 d . . .
N1 N 0.96992(16) 0.01939(7) 0.95701(12) 0.0242(3) Uani 1 1 d . . .
C1 C 1.00453(19) 0.16228(9) 0.80398(15) 0.0255(4) Uani 1 1 d . . .
N2 N 0.89909(16) 0.16623(7) 0.84986(13) 0.0270(3) Uani 1 1 d . . .
C2 C 0.8965(2) 0.21731(9) 0.93221(17) 0.0317(4) Uani 1 1 d . . .
H2 H 0.9519 0.2561 0.9197 0.038 Uiso 1 1 calc R U .
C3 C 0.7409(2) 0.23762(12) 0.9134(2) 0.0519(6) Uani 1 1 d . . .
H3A H 0.6971 0.2545 0.8354 0.078 Uiso 1 1 calc R U .
H3B H 0.7396 0.2719 0.9685 0.078 Uiso 1 1 calc R U .
H3C H 0.6852 0.1997 0.9242 0.078 Uiso 1 1 calc R U .
C4 C 0.9693(3) 0.19214(12) 1.05348(19) 0.0545(7) Uani 1 1 d . . .
H4A H 0.9258 0.1502 1.0627 0.082 Uiso 1 1 calc R U .
H4B H 0.9553 0.2238 1.1082 0.082 Uiso 1 1 calc R U .
H4C H 1.0738 0.1862 1.0676 0.082 Uiso 1 1 calc R U .
N3 N 1.00541(17) 0.10509(8) 0.75243(13) 0.0274(3) Uani 1 1 d . . .
C5 C 1.1217(2) 0.08617(10) 0.70777(17) 0.0326(4) Uani 1 1 d . . .
H5 H 1.2145 0.1072 0.7562 0.039 Uiso 1 1 calc R U .
C6 C 1.1411(3) 0.01238(11) 0.7174(2) 0.0487(6) Uani 1 1 d . . .
H6A H 1.1612 -0.0010 0.7972 0.073 Uiso 1 1 calc R U .
H6B H 1.2227 -0.0004 0.6924 0.073 Uiso 1 1 calc R U .
H6C H 1.0519 -0.0090 0.6688 0.073 Uiso 1 1 calc R U .
C7 C 1.0887(3) 0.10883(14) 0.5850(2) 0.0562(7) Uani 1 1 d . . .
H7A H 0.9979 0.0885 0.5364 0.084 Uiso 1 1 calc R U .
H7B H 1.1686 0.0960 0.5580 0.084 Uiso 1 1 calc R U .
H7C H 1.0781 0.1565 0.5814 0.084 Uiso 1 1 calc R U .
C11 C 1.1122(2) 0.21595(9) 0.81083(16) 0.0281(4) Uani 1 1 d . . .
C12 C 1.0721(3) 0.26907(11) 0.7371(2) 0.0459(6) Uani 1 1 d . . .
H12 H 0.9759 0.2719 0.6840 0.055 Uiso 1 1 calc R U .
C13 C 1.1724(3) 0.31806(13) 0.7409(2) 0.0587(7) Uani 1 1 d . . .
H13 H 1.1445 0.3542 0.6901 0.070 Uiso 1 1 calc R U .
C14 C 1.3119(3) 0.31469(12) 0.8175(2) 0.0514(6) Uani 1 1 d . . .
H14 H 1.3801 0.3483 0.8195 0.062 Uiso 1 1 calc R U .
C15 C 1.3519(2) 0.26251(11) 0.8909(2) 0.0450(5) Uani 1 1 d . . .
H15 H 1.4480 0.2602 0.9442 0.054 Uiso 1 1 calc R U .
C16 C 1.2530(2) 0.21321(10) 0.88800(18) 0.0356(4) Uani 1 1 d . . .
H16 H 1.2819 0.1773 0.9392 0.043 Uiso 1 1 calc R U .
C20 C 0.66570(19) -0.01867(9) 0.80872(16) 0.0280(4) Uani 1 1 d . . .
C21 C 0.60001(19) 0.04390(9) 0.80493(16) 0.0289(4) Uani 1 1 d . . .
C22 C 0.5979(2) 0.07490(10) 0.70082(17) 0.0331(4) Uani 1 1 d . . .
C23 C 0.6647(2) 0.03232(10) 0.64322(16) 0.0337(4) Uani 1 1 d . . .
C24 C 0.7077(2) -0.02574(10) 0.71002(16) 0.0313(4) Uani 1 1 d . . .
C25 C 0.6818(2) -0.06992(10) 0.89951(18) 0.0364(5) Uani 1 1 d . . .
H25A H 0.6633 -0.1133 0.8637 0.055 Uiso 0.42(2) 1 calc R U P
H25B H 0.6117 -0.0614 0.9391 0.055 Uiso 0.42(2) 1 calc R U P
H25C H 0.7809 -0.0685 0.9547 0.055 Uiso 0.42(2) 1 calc R U P
H25D H 0.7073 -0.0488 0.9747 0.055 Uiso 0.58(2) 1 calc R U P
H25E H 0.7589 -0.1007 0.8993 0.055 Uiso 0.58(2) 1 calc R U P
H25F H 0.5897 -0.0936 0.8837 0.055 Uiso 0.58(2) 1 calc R U P
C26 C 0.5305(2) 0.06807(11) 0.88921(19) 0.0397(5) Uani 1 1 d . . .
H26A H 0.4395 0.0443 0.8780 0.060 Uiso 1 1 calc R U .
H26B H 0.5099 0.1149 0.8772 0.060 Uiso 1 1 calc R U .
H26C H 0.5970 0.0608 0.9673 0.060 Uiso 1 1 calc R U .
C27 C 0.5330(2) 0.14048(11) 0.6570(2) 0.0460(6) Uani 1 1 d . . .
H27A H 0.5061 0.1631 0.7168 0.069 Uiso 1 1 calc R U .
H27B H 0.4461 0.1343 0.5895 0.069 Uiso 1 1 calc R U .
H27C H 0.6046 0.1668 0.6362 0.069 Uiso 1 1 calc R U .
C28 C 0.6827(3) 0.04536(13) 0.52856(17) 0.0496(6) Uani 1 1 d . . .
H28A H 0.5950 0.0310 0.4671 0.074 Uiso 1 1 calc R U .
H28B H 0.7673 0.0212 0.5236 0.074 Uiso 1 1 calc R U .
H28C H 0.6974 0.0923 0.5206 0.074 Uiso 1 1 calc R U .
C29 C 0.7687(3) -0.08715(11) 0.6765(2) 0.0449(5) Uani 1 1 d . . .
H29A H 0.8363 -0.1078 0.7451 0.067 Uiso 1 1 calc R U .
H29B H 0.8206 -0.0762 0.6234 0.067 Uiso 1 1 calc R U .
H29C H 0.6890 -0.1174 0.6393 0.067 Uiso 1 1 calc R U .

loop_
_atom_site_aniso_label
_atom_site_aniso_U_11
_atom_site_aniso_U_22
_atom_site_aniso_U_33
_atom_site_aniso_U_23
_atom_site_aniso_U_13
_atom_site_aniso_U_12
Nb1 0.02109(7) 0.02220(8) 0.01984(7) 0.00007(6) 0.00442(5) -0.00216(7)
N1 0.0239(7) 0.0239(7) 0.0235(7) -0.0009(6) 0.0061(6) -0.0028(6)
C1 0.0256(9) 0.0252(9) 0.0241(8) 0.0031(7) 0.0061(7) -0.0007(7)
N2 0.0277(8) 0.0236(8) 0.0318(8) -0.0029(6) 0.0127(6) -0.0015(6)
C2 0.0338(10) 0.0233(9) 0.0420(11) -0.0054(8) 0.0179(9) -0.0025(8)
C3 0.0407(13) 0.0378(13) 0.0825(19) -0.0182(12) 0.0275(13) 0.0011(10)
C4 0.0804(19) 0.0416(13) 0.0386(12) -0.0117(10) 0.0160(12) 0.0073(13)
N3 0.0313(8) 0.0273(8) 0.0271(8) -0.0013(6) 0.0142(6) -0.0023(6)
C5 0.0314(10) 0.0372(11) 0.0327(10) -0.0035(8) 0.0153(8) -0.0011(8)
C6 0.0515(14) 0.0402(13) 0.0625(15) -0.0104(11) 0.0298(12) 0.0035(11)
C7 0.0615(16) 0.0760(19) 0.0425(13) 0.0038(13) 0.0327(12) 0.0043(14)
C11 0.0285(9) 0.0258(9) 0.0319(9) 0.0010(7) 0.0126(8) -0.0018(7)
C12 0.0377(12) 0.0416(13) 0.0523(14) 0.0178(10) 0.0067(10) -0.0045(10)
C13 0.0574(16) 0.0444(14) 0.0727(18) 0.0259(13) 0.0194(14) -0.0089(12)
C14 0.0456(13) 0.0430(13) 0.0711(17) 0.0000(12) 0.0268(13) -0.0176(11)
C15 0.0311(11) 0.0438(13) 0.0573(14) -0.0064(11) 0.0109(10) -0.0068(9)
C16 0.0327(10) 0.0309(10) 0.0411(11) 0.0009(9) 0.0095(9) -0.0017(8)
C20 0.0241(9) 0.0270(9) 0.0304(9) -0.0001(7) 0.0056(7) -0.0073(7)
C21 0.0211(8) 0.0309(10) 0.0332(9) 0.0019(7) 0.0069(7) -0.0033(7)
C22 0.0237(9) 0.0347(11) 0.0326(10) 0.0049(8) -0.0018(7) -0.0037(8)
C23 0.0310(10) 0.0406(11) 0.0233(9) -0.0011(8) 0.0008(7) -0.0112(8)
C24 0.0309(10) 0.0311(10) 0.0272(9) -0.0057(8) 0.0036(8) -0.0077(8)
C25 0.0363(10) 0.0294(11) 0.0431(11) 0.0059(8) 0.0130(9) -0.0064(8)
C26 0.0303(10) 0.0425(12) 0.0499(12) 0.0018(10) 0.0181(9) 0.0014(9)
C27 0.0378(12) 0.0404(12) 0.0493(13) 0.0143(10) 0.0002(10) 0.0038(10)
C28 0.0520(14) 0.0650(16) 0.0248(10) 0.0007(10) 0.0033(9) -0.0141(12)
C29 0.0528(14) 0.0388(12) 0.0424(12) -0.0140(10) 0.0151(11) -0.0057(10)

loop_
_atom_type_symbol
_atom_type_description
_atom_type_scat_dispersion_real
_atom_type_scat_dispersion_imag
_atom_type_scat_source
C C 0.0033 0.0016 'International Tables Vol C Tables 4.2.6.8 and 6.1.1.4'
H H 0.0000 0.0000 'International Tables Vol C Tables 4.2.6.8 and 6.1.1.4'
N N 0.0061 0.0033 'International Tables Vol C Tables 4.2.6.8 and 6.1.1.4'
Nb Nb -2.0727 0.6215 'International Tables Vol C Tables 4.2.6.8 and 6.1.1.4'

loop_
_geom_angle_atom_site_label_1
_geom_angle_atom_site_label_2
_geom_angle_atom_site_label_3
_geom_angle
_geom_angle_site_symmetry_1
N1 Nb1 N3 104.65(6) .
N1 Nb1 N2 107.38(6) .
N3 Nb1 N2 60.35(6) .
N1 Nb1 C20 90.74(6) .
N3 Nb1 C20 147.23(6) .
N2 Nb1 C20 142.14(6) .
N1 Nb1 C21 110.84(7) .
N3 Nb1 C21 144.51(6) .
N2 Nb1 C21 107.77(6) .
C20 Nb1 C21 34.54(6) .
N1 Nb1 C24 105.54(7) .
N3 Nb1 C24 112.86(6) .
N2 Nb1 C24 147.00(6) .
C20 Nb1 C24 34.38(7) .
C21 Nb1 C24 57.15(7) .
N1 Nb1 C23 139.40(7) .
N3 Nb1 C23 95.70(6) .
N2 Nb1 C23 113.22(6) .
C20 Nb1 C23 56.33(6) .
C21 Nb1 C23 56.22(7) .
C24 Nb1 C23 33.89(7) .
N1 Nb1 C22 144.35(7) .
N3 Nb1 C22 110.67(6) .
N2 Nb1 C22 94.36(6) .
C20 Nb1 C22 56.39(6) .
C21 Nb1 C22 33.99(6) .
C24 Nb1 C22 56.10(7) .
C23 Nb1 C22 33.13(7) .
N1 N1 Nb1 167.17(17) 3_757
N2 C1 N3 112.74(16) .
N2 C1 C11 123.72(17) .
N3 C1 C11 123.53(17) .
C1 N2 C2 122.33(16) .
C1 N2 Nb1 92.33(11) .
C2 N2 Nb1 137.21(12) .
N2 C2 C3 109.69(17) .
N2 C2 C4 109.63(16) .
C3 C2 C4 111.0(2) .
N2 C2 H2 108.8 .
C3 C2 H2 108.8 .
C4 C2 H2 108.8 .
C2 C3 H3A 109.5 .
C2 C3 H3B 109.5 .
H3A C3 H3B 109.5 .
C2 C3 H3C 109.5 .
H3A C3 H3C 109.5 .
H3B C3 H3C 109.5 .
C2 C4 H4A 109.5 .
C2 C4 H4B 109.5 .
H4A C4 H4B 109.5 .
C2 C4 H4C 109.5 .
H4A C4 H4C 109.5 .
H4B C4 H4C 109.5 .
C1 N3 C5 122.70(16) .
C1 N3 Nb1 92.88(11) .
C5 N3 Nb1 139.74(13) .
N3 C5 C7 111.36(17) .
N3 C5 C6 108.86(17) .
C7 C5 C6 111.1(2) .
N3 C5 H5 108.5 .
C7 C5 H5 108.5 .
C6 C5 H5 108.5 .
C5 C6 H6A 109.5 .
C5 C6 H6B 109.5 .
H6A C6 H6B 109.5 .
C5 C6 H6C 109.5 .
H6A C6 H6C 109.5 .
H6B C6 H6C 109.5 .
C5 C7 H7A 109.5 .
C5 C7 H7B 109.5 .
H7A C7 H7B 109.5 .
C5 C7 H7C 109.5 .
H7A C7 H7C 109.5 .
H7B C7 H7C 109.5 .
C16 C11 C12 118.79(19) .
C16 C11 C1 121.42(17) .
C12 C11 C1 119.77(17) .
C11 C12 C13 120.1(2) .
C11 C12 H12 120.0 .
C13 C12 H12 120.0 .
C14 C13 C12 120.6(2) .
C14 C13 H13 119.7 .
C12 C13 H13 119.7 .
C15 C14 C13 119.6(2) .
C15 C14 H14 120.2 .
C13 C14 H14 120.2 .
C14 C15 C16 120.5(2) .
C14 C15 H15 119.8 .
C16 C15 H15 119.8 .
C15 C16 C11 120.5(2) .
C15 C16 H16 119.8 .
C11 C16 H16 119.8 .
C24 C20 C21 108.54(17) .
C24 C20 C25 125.73(18) .
C21 C20 C25 125.67(18) .
C24 C20 Nb1 74.00(11) .
C21 C20 Nb1 73.63(10) .
C25 C20 Nb1 120.55(12) .
C20 C21 C22 107.40(17) .
C20 C21 C26 124.97(18) .
C22 C21 C26 127.26(18) .
C20 C21 Nb1 71.84(10) .
C22 C21 Nb1 75.72(11) .
C26 C21 Nb1 123.49(13) .
C23 C22 C21 108.14(17) .
C23 C22 C27 125.12(19) .
C21 C22 C27 126.7(2) .
C23 C22 Nb1 73.31(10) .
C21 C22 Nb1 70.29(10) .
C27 C22 Nb1 123.38(13) .
C22 C23 C24 108.35(17) .
C22 C23 C28 125.6(2) .
C24 C23 C28 126.0(2) .
C22 C23 Nb1 73.55(10) .
C24 C23 Nb1 70.74(10) .
C28 C23 Nb1 123.07(14) .
C20 C24 C23 107.55(18) .
C20 C24 C29 125.15(19) .
C23 C24 C29 126.87(19) .
C20 C24 Nb1 71.62(10) .
C23 C24 Nb1 75.37(11) .
C29 C24 Nb1 124.46(14) .
C20 C25 H25A 109.5 .
C20 C25 H25B 109.5 .
H25A C25 H25B 109.5 .
C20 C25 H25C 109.5 .
H25A C25 H25C 109.5 .
H25B C25 H25C 109.5 .
C20 C25 H25D 109.5 .
H25A C25 H25D 141.1 .
H25B C25 H25D 56.3 .
H25C C25 H25D 56.3 .
C20 C25 H25E 109.5 .
H25A C25 H25E 56.3 .
H25B C25 H25E 141.1 .
H25C C25 H25E 56.3 .
H25D C25 H25E 109.5 .
C20 C25 H25F 109.5 .
H25A C25 H25F 56.3 .
H25B C25 H25F 56.3 .
H25C C25 H25F 141.1 .
H25D C25 H25F 109.5 .
H25E C25 H25F 109.5 .
C21 C26 H26A 109.5 .
C21 C26 H26B 109.5 .
H26A C26 H26B 109.5 .
C21 C26 H26C 109.5 .
H26A C26 H26C 109.5 .
H26B C26 H26C 109.5 .
C22 C27 H27A 109.5 .
C22 C27 H27B 109.5 .
H27A C27 H27B 109.5 .
C22 C27 H27C 109.5 .
H27A C27 H27C 109.5 .
H27B C27 H27C 109.5 .
C23 C28 H28A 109.5 .
C23 C28 H28B 109.5 .
H28A C28 H28B 109.5 .
C23 C28 H28C 109.5 .
H28A C28 H28C 109.5 .
H28B C28 H28C 109.5 .
C24 C29 H29A 109.5 .
C24 C29 H29B 109.5 .
H29A C29 H29B 109.5 .
C24 C29 H29C 109.5 .
H29A C29 H29C 109.5 .
H29B C29 H29C 109.5 .

loop_
_geom_bond_atom_site_label_1
_geom_bond_atom_site_label_2
_geom_bond_distance
_geom_bond_site_symmetry_2
Nb1 N1 1.8230(14) .
Nb1 N3 2.2001(15) .
Nb1 N2 2.2138(15) .
Nb1 C20 2.3861(18) .
Nb1 C21 2.4094(18) .
Nb1 C24 2.4170(18) .
Nb1 C23 2.4773(18) .
Nb1 C22 2.4803(18) .
N1 N1 1.300(3) 3_757
C1 N2 1.331(2) .
C1 N3 1.333(2) .
C1 C11 1.500(3) .
N2 C2 1.466(2) .
C2 C3 1.512(3) .
C2 C4 1.521(3) .
C2 H2 1.0000 .
C3 H3A 0.9800 .
C3 H3B 0.9800 .
C3 H3C 0.9800 .
C4 H4A 0.9800 .
C4 H4B 0.9800 .
C4 H4C 0.9800 .
N3 C5 1.468(2) .
C5 C7 1.518(3) .
C5 C6 1.520(3) .
C5 H5 1.0000 .
C6 H6A 0.9800 .
C6 H6B 0.9800 .
C6 H6C 0.9800 .
C7 H7A 0.9800 .
C7 H7B 0.9800 .
C7 H7C 0.9800 .
C11 C16 1.387(3) .
C11 C12 1.388(3) .
C12 C13 1.389(3) .
C12 H12 0.9500 .
C13 C14 1.375(4) .
C13 H13 0.9500 .
C14 C15 1.371(3) .
C14 H14 0.9500 .
C15 C16 1.386(3) .
C15 H15 0.9500 .
C16 H16 0.9500 .
C20 C24 1.420(3) .
C20 C21 1.424(3) .
C20 C25 1.506(3) .
C21 C22 1.431(3) .
C21 C26 1.504(3) .
C22 C23 1.414(3) .
C22 C27 1.504(3) .
C23 C24 1.427(3) .
C23 C28 1.512(3) .
C24 C29 1.505(3) .
C25 H25A 0.9800 .
C25 H25B 0.9800 .
C25 H25C 0.9800 .
C25 H25D 0.9800 .
C25 H25E 0.9800 .
C25 H25F 0.9800 .
C26 H26A 0.9800 .
C26 H26B 0.9800 .
C26 H26C 0.9800 .
C27 H27A 0.9800 .
C27 H27B 0.9800 .
C27 H27C 0.9800 .
C28 H28A 0.9800 .
C28 H28B 0.9800 .
C28 H28C 0.9800 .
C29 H29A 0.9800 .
C29 H29B 0.9800 .
C29 H29C 0.9800 .

loop_
_geom_torsion_atom_site_label_1
_geom_torsion_atom_site_label_2
_geom_torsion_atom_site_label_3
_geom_torsion_atom_site_label_4
_geom_torsion
_geom_torsion_site_symmetry_4
N3 Nb1 N1 N1 -144.0(8) 3_757
N2 Nb1 N1 N1 153.0(8) 3_757
C20 Nb1 N1 N1 6.8(8) 3_757
C21 Nb1 N1 N1 35.6(8) 3_757
C24 Nb1 N1 N1 -24.7(8) 3_757
C23 Nb1 N1 N1 -26.4(9) 3_757
C22 Nb1 N1 N1 28.1(9) 3_757
N3 C1 N2 C2 165.76(16) .
C11 C1 N2 C2 -13.4(3) .
N3 C1 N2 Nb1 12.26(15) .
C11 C1 N2 Nb1 -166.94(15) .
C1 N2 C2 C3 144.32(19) .
Nb1 N2 C2 C3 -76.7(2) .
C1 N2 C2 C4 -93.5(2) .
Nb1 N2 C2 C4 45.5(3) .
N2 C1 N3 C5 -172.44(16) .
C11 C1 N3 C5 6.8(3) .
N2 C1 N3 Nb1 -12.34(15) .
C11 C1 N3 Nb1 166.86(15) .
C1 N3 C5 C7 -88.7(2) .
Nb1 N3 C5 C7 123.0(2) .
C1 N3 C5 C6 148.41(18) .
Nb1 N3 C5 C6 0.1(3) .
N2 C1 C11 C16 101.8(2) .
N3 C1 C11 C16 -77.3(2) .
N2 C1 C11 C12 -79.6(3) .
N3 C1 C11 C12 101.3(2) .
C16 C11 C12 C13 0.4(4) .
C1 C11 C12 C13 -178.3(2) .
C11 C12 C13 C14 -0.2(4) .
C12 C13 C14 C15 -0.2(4) .
C13 C14 C15 C16 0.3(4) .
C14 C15 C16 C11 -0.1(4) .
C12 C11 C16 C15 -0.3(3) .
C1 C11 C16 C15 178.4(2) .
C24 C20 C21 C22 1.7(2) .
C25 C20 C21 C22 -175.84(17) .
Nb1 C20 C21 C22 67.99(12) .
C24 C20 C21 C26 175.04(17) .
C25 C20 C21 C26 -2.5(3) .
Nb1 C20 C21 C26 -118.63(18) .
C24 C20 C21 Nb1 -66.33(13) .
C25 C20 C21 Nb1 116.18(18) .
C20 C21 C22 C23 -1.4(2) .
C26 C21 C22 C23 -174.54(18) .
Nb1 C21 C22 C23 64.00(13) .
C20 C21 C22 C27 177.12(18) .
C26 C21 C22 C27 3.9(3) .
Nb1 C21 C22 C27 -117.51(19) .
C20 C21 C22 Nb1 -65.36(12) .
C26 C21 C22 Nb1 121.45(19) .
C21 C22 C23 C24 0.6(2) .
C27 C22 C23 C24 -177.96(18) .
Nb1 C22 C23 C24 62.60(13) .
C21 C22 C23 C28 178.71(18) .
C27 C22 C23 C28 0.2(3) .
Nb1 C22 C23 C28 -119.24(19) .
C21 C22 C23 Nb1 -62.05(12) .
C27 C22 C23 Nb1 119.44(19) .
C21 C20 C24 C23 -1.3(2) .
C25 C20 C24 C23 176.17(17) .
Nb1 C20 C24 C23 -67.40(13) .
C21 C20 C24 C29 -174.23(18) .
C25 C20 C24 C29 3.3(3) .
Nb1 C20 C24 C29 119.69(19) .
C21 C20 C24 Nb1 66.08(12) .
C25 C20 C24 Nb1 -116.43(18) .
C22 C23 C24 C20 0.5(2) .
C28 C23 C24 C20 -177.68(18) .
Nb1 C23 C24 C20 64.89(12) .
C22 C23 C24 C29 173.22(19) .
C28 C23 C24 C29 -4.9(3) .
Nb1 C23 C24 C29 -122.4(2) .
C22 C23 C24 Nb1 -64.42(13) .
C28 C23 C24 Nb1 117.43(19) .
